data_7150606
loop_
_publ_author_name
'Rahanyan, Nelli'
'Linden, Anthony'
'Baldridge, Kim K.'
'Siegel, Jay S.'

_publ_section_title
;
 Diels--Alder reactions of 3,6-disubstituted 1,2,4,5-tetrazines.
 Synthesis and X-ray crystal structures of diazafluoranthene
 derivatives
;
_journal_issue 10
_journal_name_full 'Organic &amp; Biomolecular Chemistry'
_journal_page_first 2082
_journal_page_last 2092
_journal_paper_doi 10.1039/b820551e
_journal_volume 7
_journal_year 2009
_chemical_formula_moiety 'C24 H14 N4'
_chemical_formula_sum 'C24 H14 N4'
_chemical_formula_weight 358.40
_chemical_name_systematic
;
?
;
_space_group_IT_number 60
_symmetry_cell_setting orthorhombic
_symmetry_Int_Tables_number 60
_symmetry_space_group_name_Hall '-P 2n 2ab'
_symmetry_space_group_name_H-M 'P b c n'
_atom_sites_solution_hydrogens geom
_atom_sites_solution_primary direct
_atom_sites_solution_secondary difmap
_audit_creation_date 07-09-21
_audit_creation_method SHELXL-97
_cell_angle_alpha 90.00
_cell_angle_beta 90.00
_cell_angle_gamma 90.00
_cell_formula_units_Z 4
_cell_length_a 21.4230(5)
_cell_length_b 10.0153(3)
_cell_length_c 7.9227(3)
_cell_measurement_reflns_used 2843
_cell_measurement_temperature 160(1)
_cell_measurement_theta_max 30.0
_cell_measurement_theta_min 2.0
_cell_volume 1699.88(9)
_computing_cell_refinement 'DENZO-SMN (Otwinowski & Minor, 1997)'
_computing_data_collection 'COLLECT (Nonius, 2000)'
_computing_data_reduction 'DENZO-SMN and SCALEPACK (Otwinowski & Minor, 1997)'
_computing_molecular_graphics 'ORTEPII (Johnson, 1976)'
_computing_publication_material 'SHELXL97 and PLATON (Spek, 2006)'
_computing_structure_refinement 'SHELXL97 (Sheldrick, 1997)'
_computing_structure_solution 'SIR92 (Altomare et al., 1994)'
_diffrn_ambient_temperature 160(1)
_diffrn_detector '65 mm CCD camera on \k goniostat'
_diffrn_detector_area_resol_mean 9
_diffrn_measured_fraction_theta_full 0.998
_diffrn_measured_fraction_theta_max 0.998
_diffrn_measurement_device_type 'Nonius KappaCCD area-detector diffractometer'
_diffrn_measurement_method '\w scans with \k offsets'
_diffrn_radiation_monochromator 'horizontally mounted graphite crystal'
_diffrn_radiation_source 'Nonius FR590 sealed tube generator'
_diffrn_radiation_type 'Mo K\a'
_diffrn_radiation_wavelength 0.71073
_diffrn_reflns_av_R_equivalents 0.1100
_diffrn_reflns_av_sigmaI/netI 0.0580
_diffrn_reflns_limit_h_max 30
_diffrn_reflns_limit_h_min 0
_diffrn_reflns_limit_k_max 14
_diffrn_reflns_limit_k_min 0
_diffrn_reflns_limit_l_max 0
_diffrn_reflns_limit_l_min -11
_diffrn_reflns_number 39180
_diffrn_reflns_theta_full 30.01
_diffrn_reflns_theta_max 30.01
_diffrn_reflns_theta_min 2.24
_diffrn_standards_decay_% 0
_diffrn_standards_number 0
_exptl_absorpt_coefficient_mu 0.0854
_exptl_absorpt_correction_type none
_exptl_crystal_colour colourless
_exptl_crystal_density_diffrn 1.400
_exptl_crystal_density_method 'not measured'
_exptl_crystal_description tablet
_exptl_crystal_F_000 744
_exptl_crystal_size_max 0.25
_exptl_crystal_size_mid 0.10
_exptl_crystal_size_min 0.10
_refine_diff_density_max 0.527
_refine_diff_density_min -0.281
_refine_diff_density_rms 0.085
_refine_ls_extinction_method none
_refine_ls_goodness_of_fit_ref 1.062
_refine_ls_hydrogen_treatment constr
_refine_ls_matrix_type full
_refine_ls_number_parameters 128
_refine_ls_number_reflns 2479
_refine_ls_number_restraints 0
_refine_ls_restrained_S_all 1.062
_refine_ls_R_factor_all 0.1003
_refine_ls_R_factor_gt 0.0698
_refine_ls_shift/su_max 0.001
_refine_ls_shift/su_mean 0.000
_refine_ls_structure_factor_coef Fsqd
_refine_ls_weighting_details 'w=1/[\s^2^(Fo^2^)+(0.0975P)^2^+0.6803P] where P=(Fo^2^+2Fc^2^)/3'
_refine_ls_weighting_scheme calc
_refine_ls_wR_factor_gt 0.1673
_refine_ls_wR_factor_ref 0.1879
_reflns_number_gt 1785
_reflns_number_total 2479
_reflns_threshold_expression 'I > 2\s(I)'
_cod_data_source_file b820551e.txt
_cod_data_source_block SG0732
_cod_original_sg_symbol_H-M 'P b c n '
_cod_database_code 7150606

loop_
_symmetry_equiv_pos_as_xyz
'x, y, z'
'-x+1/2, -y+1/2, z+1/2'
'x+1/2, -y+1/2, -z'
'-x, y, -z+1/2'
'-x, -y, -z'
'x-1/2, y-1/2, -z-1/2'
'-x-1/2, y-1/2, z'
'x, -y, z-1/2'

loop_
_atom_site_label
_atom_site_type_symbol
_atom_site_fract_x
_atom_site_fract_y
_atom_site_fract_z
_atom_site_U_iso_or_equiv
_atom_site_adp_type
_atom_site_occupancy
_atom_site_symmetry_multiplicity
_atom_site_calc_flag
_atom_site_refinement_flags
_atom_site_disorder_assembly
_atom_site_disorder_group
N1 N 0.02778(7) 0.90226(14) 0.2883(2) 0.0210(4) Uani 1 1 d . . .
N11 N 0.16600(7) 0.73297(16) 0.3661(2) 0.0237(4) Uani 1 1 d . . .
C2 C 0.05651(8) 0.78726(17) 0.3278(2) 0.0169(4) Uani 1 1 d . . .
C3 C 0.02940(7) 0.66351(17) 0.2920(2) 0.0158(4) Uani 1 1 d . . .
C4 C 0.04796(8) 0.52381(17) 0.3220(2) 0.0171(4) Uani 1 1 d . . .
C5 C 0.09699(8) 0.45993(19) 0.4009(2) 0.0209(4) Uani 1 1 d . . .
H5 H 0.1299 0.5096 0.4509 0.025 Uiso 1 1 calc R . .
C6 C 0.09702(9) 0.3187(2) 0.4058(3) 0.0237(4) Uani 1 1 d . . .
H6 H 0.1303 0.2746 0.4620 0.028 Uiso 1 1 calc R . .
C7 C 0.05077(9) 0.24204(18) 0.3325(2) 0.0222(4) Uani 1 1 d . . .
H7 H 0.0529 0.1474 0.3371 0.027 Uiso 1 1 calc R . .
C8 C 0.0000 0.3061(2) 0.2500 0.0184(5) Uani 1 2 d S . .
C9 C 0.0000 0.4450(2) 0.2500 0.0158(5) Uani 1 2 d S . .
C10 C 0.11814(8) 0.81141(18) 0.4104(2) 0.0187(4) Uani 1 1 d . . .
C12 C 0.22170(9) 0.7612(2) 0.4340(3) 0.0279(5) Uani 1 1 d . . .
H12 H 0.2561 0.7061 0.4042 0.033 Uiso 1 1 calc R . .
C13 C 0.23232(9) 0.8654(2) 0.5445(3) 0.0272(5) Uani 1 1 d . . .
H13 H 0.2729 0.8814 0.5886 0.033 Uiso 1 1 calc R . .
C14 C 0.18291(9) 0.9453(2) 0.5893(3) 0.0265(5) Uani 1 1 d . . .
H14 H 0.1886 1.0178 0.6651 0.032 Uiso 1 1 calc R . .
C15 C 0.12450(8) 0.91822(18) 0.5219(3) 0.0222(4) Uani 1 1 d . . .
H15 H 0.0895 0.9715 0.5513 0.027 Uiso 1 1 calc R . .

loop_
_atom_site_aniso_label
_atom_site_aniso_U_11
_atom_site_aniso_U_22
_atom_site_aniso_U_33
_atom_site_aniso_U_23
_atom_site_aniso_U_13
_atom_site_aniso_U_12
N1 0.0176(7) 0.0126(7) 0.0327(10) 0.0002(6) -0.0007(6) 0.0000(6)
N11 0.0171(8) 0.0206(8) 0.0333(9) -0.0023(7) 0.0007(7) 0.0019(6)
C2 0.0165(8) 0.0137(8) 0.0204(9) -0.0009(7) 0.0036(7) 0.0005(6)
C3 0.0137(8) 0.0148(8) 0.0189(9) 0.0001(7) 0.0044(7) 0.0001(6)
C4 0.0190(8) 0.0134(8) 0.0188(9) 0.0003(7) 0.0053(7) 0.0000(6)
C5 0.0197(8) 0.0181(9) 0.0249(10) 0.0011(7) 0.0013(7) 0.0007(7)
C6 0.0217(9) 0.0196(9) 0.0297(10) 0.0043(8) 0.0008(8) 0.0050(7)
C7 0.0268(10) 0.0128(8) 0.0270(10) 0.0008(8) 0.0052(8) 0.0029(7)
C8 0.0235(12) 0.0119(11) 0.0198(12) 0.000 0.0066(10) 0.000
C9 0.0178(11) 0.0146(12) 0.0149(11) 0.000 0.0043(9) 0.000
C10 0.0179(8) 0.0162(8) 0.0221(9) 0.0024(7) 0.0026(7) -0.0025(7)
C12 0.0171(9) 0.0275(10) 0.0391(12) -0.0040(9) 0.0005(8) 0.0020(8)
C13 0.0195(9) 0.0313(11) 0.0310(11) 0.0017(9) -0.0034(8) -0.0056(8)
C14 0.0295(10) 0.0252(11) 0.0249(10) -0.0046(8) -0.0015(8) -0.0058(8)
C15 0.0230(9) 0.0180(9) 0.0257(10) -0.0014(8) 0.0024(8) 0.0009(7)

loop_
_atom_type_symbol
_atom_type_description
_atom_type_number_in_cell
_atom_type_scat_dispersion_real
_atom_type_scat_dispersion_imag
_atom_type_scat_source
C C 96 0.0033 0.0016
; International Tables for Crystallography (1992).
Vol. C, Tables 4.2.6.8 and 6.1.1.4
;
H H 56 0.0000 0.0000
; International Tables for Crystallography (1992).
Vol. C, Tables 4.2.6.8 and 6.1.1.4
;
N N 16 0.0061 0.0033
; International Tables for Crystallography (1992).
Vol. C, Tables 4.2.6.8 and 6.1.1.4
;

loop_
_geom_angle_atom_site_label_1
_geom_angle_atom_site_label_2
_geom_angle_atom_site_label_3
_geom_angle
_geom_angle_site_symmetry_1
_geom_angle_site_symmetry_3
_geom_angle_publ_flag
N1 N1 C2 120.94(10) 4 . ?
C10 N11 C12 116.96(17) . . ?
N1 C2 C3 121.52(16) . . ?
N1 C2 C10 111.62(15) . . ?
C3 C2 C10 126.86(16) . . ?
C2 C3 C3 117.52(10) . 4 ?
C2 C3 C4 134.19(16) . . ?
C3 C3 C4 108.28(9) 4 . ?
C5 C4 C9 118.46(17) . . ?
C5 C4 C3 135.94(16) . . ?
C9 C4 C3 105.59(15) . . ?
C4 C5 C6 118.43(17) . . ?
C4 C5 H5 120.8 . . ?
C6 C5 H5 120.8 . . ?
C7 C6 C5 122.94(18) . . ?
C7 C6 H6 118.5 . . ?
C5 C6 H6 118.5 . . ?
C6 C7 C8 119.42(18) . . ?
C6 C7 H7 120.3 . . ?
C8 C7 H7 120.3 . . ?
C9 C8 C7 116.82(12) . . ?
C7 C8 C7 126.4(2) . 4 ?
C8 C9 C4 123.89(11) . . ?
C4 C9 C4 112.2(2) . 4 ?
N11 C10 C15 122.80(17) . . ?
N11 C10 C2 117.87(16) . . ?
C15 C10 C2 119.23(16) . . ?
N11 C12 C13 124.12(18) . . ?
N11 C12 H12 117.9 . . ?
C13 C12 H12 117.9 . . ?
C14 C13 C12 118.50(17) . . ?
C14 C13 H13 120.7 . . ?
C12 C13 H13 120.7 . . ?
C13 C14 C15 118.79(18) . . ?
C13 C14 H14 120.6 . . ?
C15 C14 H14 120.6 . . ?
C14 C15 C10 118.82(17) . . ?
C14 C15 H15 120.6 . . ?
C10 C15 H15 120.6 . . ?

loop_
_geom_bond_atom_site_label_1
_geom_bond_atom_site_label_2
_geom_bond_distance
_geom_bond_site_symmetry_2
_geom_bond_publ_flag
N1 N1 1.336(3) 4 ?
N1 C2 1.343(2) . ?
N11 C10 1.338(2) . ?
N11 C12 1.339(2) . ?
C2 C3 1.398(2) . ?
C2 C10 1.493(2) . ?
C3 C3 1.425(3) 4 ?
C3 C4 1.474(2) . ?
C4 C5 1.380(2) . ?
C4 C9 1.416(2) . ?
C5 C6 1.415(3) . ?
C5 H5 0.9500 . ?
C6 C7 1.381(3) . ?
C6 H6 0.9500 . ?
C7 C8 1.422(2) . ?
C7 H7 0.9500 . ?
C8 C9 1.391(3) . ?
C10 C15 1.394(3) . ?
C12 C13 1.381(3) . ?
C12 H12 0.9500 . ?
C13 C14 1.374(3) . ?
C13 H13 0.9500 . ?
C14 C15 1.387(3) . ?
C14 H14 0.9500 . ?
C15 H15 0.9500 . ?

loop_
_geom_torsion_atom_site_label_1
_geom_torsion_atom_site_label_2
_geom_torsion_atom_site_label_3
_geom_torsion_atom_site_label_4
_geom_torsion
_geom_torsion_site_symmetry_1
_geom_torsion_site_symmetry_2
_geom_torsion_site_symmetry_3
_geom_torsion_site_symmetry_4
_geom_torsion_publ_flag
N1 N1 C2 C3 -0.6(3) 4 . . . ?
N1 N1 C2 C10 179.3(2) 4 . . . ?
N1 C2 C3 C3 1.5(3) . . . 4 ?
C10 C2 C3 C3 -178.34(19) . . . 4 ?
N1 C2 C3 C4 -178.47(18) . . . . ?
C10 C2 C3 C4 1.7(3) . . . . ?
C2 C3 C4 C5 3.0(4) . . . . ?
C3 C3 C4 C5 -176.9(2) 4 . . . ?
C2 C3 C4 C9 -178.46(18) . . . . ?
C3 C3 C4 C9 1.6(2) 4 . . . ?
C9 C4 C5 C6 0.2(3) . . . . ?
C3 C4 C5 C6 178.51(19) . . . . ?
C4 C5 C6 C7 1.2(3) . . . . ?
C5 C6 C7 C8 -1.0(3) . . . . ?
C6 C7 C8 C9 -0.58(19) . . . . ?
C6 C7 C8 C7 179.43(19) . . . 4 ?
C7 C8 C9 C4 1.97(12) . . . . ?
C7 C8 C9 C4 -178.03(12) . . . 4 ?
C5 C4 C9 C8 -1.78(19) . . . . ?
C3 C4 C9 C8 179.42(8) . . . . ?
C5 C4 C9 C4 178.22(19) . . . 4 ?
C12 N11 C10 C15 -0.1(3) . . . . ?
C12 N11 C10 C2 176.17(17) . . . . ?
N1 C2 C10 N11 -139.09(18) . . . . ?
C3 C2 C10 N11 40.8(3) . . . . ?
N1 C2 C10 C15 37.3(2) . . . . ?
C3 C2 C10 C15 -142.86(19) . . . . ?
C10 N11 C12 C13 -0.4(3) . . . . ?
N11 C12 C13 C14 0.4(3) . . . . ?
C12 C13 C14 C15 0.0(3) . . . . ?
C13 C14 C15 C10 -0.4(3) . . . . ?
N11 C10 C15 C14 0.4(3) . . . . ?
C2 C10 C15 C14 -175.75(17) . . . . ?
